data_4309995
loop_
_publ_author_name
'Hengzhen Shi'
'Min Li'
'Hejin Tangbo'
'Aiguo Kong'
'Bo Chen'
'Yongkui Shan'

_publ_section_title
;
A Novel Open-Framework Copper Borophosphate: Cu(H2O)2[B2P2O8(OH)2]
;
_journal_name_full 'Inorganic Chemistry'
_journal_page_first 8179
_journal_page_last 8181
_journal_paper_doi 10.1021/ic0511773
_journal_volume 44
_journal_year 2005
_chemical_formula_moiety 'B Cu0.50 H3 O6 P'
_chemical_formula_sum 'B Cu0.5 H3 O6 P'
_chemical_formula_weight 172.57
_chemical_name_systematic
; 
 ? 
;
_space_group_IT_number 61
_symmetry_cell_setting orthorhombic
_symmetry_Int_Tables_number 61
_symmetry_space_group_name_Hall '-P 2ac 2ab'
_symmetry_space_group_name_H-M 'P b c a'
_atom_sites_solution_hydrogens geom
_atom_sites_solution_primary direct
_atom_sites_solution_secondary difmap
_audit_creation_method SHELXL-97
_cell_angle_alpha 90.00
_cell_angle_beta 90.00
_cell_angle_gamma 90.00
_cell_formula_units_Z 8
_cell_length_a 13.487(7)
_cell_length_b 8.331(4)
_cell_length_c 7.827(4)
_cell_measurement_reflns_used 2902
_cell_measurement_temperature 193(2)
_cell_measurement_theta_max 27.5
_cell_measurement_theta_min 3.0
_cell_volume 879.4(8)
_computing_cell_refinement CrystalClear
_computing_data_collection CrystalClear
_computing_data_reduction CrystalStructure
_computing_structure_refinement 'SHELXL-97 (Sheldrick, 1997)'
_computing_structure_solution 'SHELXS-97 (Sheldrick, 1990)'
_diffrn_ambient_temperature 193(2)
_diffrn_detector_area_resol_mean 14.62
_diffrn_measured_fraction_theta_full 0.970
_diffrn_measured_fraction_theta_max 0.970
_diffrn_measurement_device_type 'Rigaku Mercury'
_diffrn_measurement_method \w
_diffrn_radiation_monochromator graphite
_diffrn_radiation_source 'fine-focus sealed tube'
_diffrn_radiation_type MoK\a
_diffrn_radiation_wavelength 0.71070
_diffrn_reflns_av_R_equivalents 0.0197
_diffrn_reflns_av_sigmaI/netI 0.0125
_diffrn_reflns_limit_h_max 17
_diffrn_reflns_limit_h_min -17
_diffrn_reflns_limit_k_max 10
_diffrn_reflns_limit_k_min -10
_diffrn_reflns_limit_l_max 8
_diffrn_reflns_limit_l_min -10
_diffrn_reflns_number 5915
_diffrn_reflns_theta_full 27.46
_diffrn_reflns_theta_max 27.46
_diffrn_reflns_theta_min 4.68
_exptl_absorpt_coefficient_mu 2.914
_exptl_absorpt_correction_T_max 0.4751
_exptl_absorpt_correction_T_min 0.3293
_exptl_absorpt_correction_type psi-scan
_exptl_absorpt_process_details '(North, Phillips & Mathews, 1968)'
_exptl_crystal_colour light-Blue
_exptl_crystal_density_diffrn 2.607
_exptl_crystal_density_method 'not measured'
_exptl_crystal_description polyhedron
_exptl_crystal_F_000 684
_exptl_crystal_size_max 0.49
_exptl_crystal_size_mid 0.39
_exptl_crystal_size_min 0.30
_refine_diff_density_max 0.393
_refine_diff_density_min -0.328
_refine_diff_density_rms 0.075
_refine_ls_extinction_coef 0.020(2)
_refine_ls_extinction_expression Fc^*^=kFc[1+0.001xFc^2^\l^3^/sin(2\q)]^-1/4^
_refine_ls_extinction_method SHELXL
_refine_ls_goodness_of_fit_ref 1.188
_refine_ls_hydrogen_treatment mixed
_refine_ls_matrix_type full
_refine_ls_number_parameters 92
_refine_ls_number_reflns 974
_refine_ls_number_restraints 0
_refine_ls_restrained_S_all 1.188
_refine_ls_R_factor_all 0.0222
_refine_ls_R_factor_gt 0.0220
_refine_ls_shift/su_max 0.000
_refine_ls_shift/su_mean 0.000
_refine_ls_structure_factor_coef Fsqd
_refine_ls_weighting_details 'calc w=1/[\s^2^(Fo^2^)+(0.0118P)^2^+2.0756P] where P=(Fo^2^+2Fc^2^)/3'
_refine_ls_weighting_scheme calc
_refine_ls_wR_factor_gt 0.0538
_refine_ls_wR_factor_ref 0.0539
_reflns_number_gt 972
_reflns_number_total 974
_reflns_threshold_expression >2sigma(I)
_cod_data_source_file ic0511773si20050714_101931.cif
_cod_data_source_block shelxl
_cod_depositor_comments
;
The following automatic conversions were performed:

'_exptl_absorpt_correction_type' tag value 'psi-scans' was replaced
with 'psi-scan' value.

Automatic conversion script
Id: cif_fix_values 1646 2011-03-28 12:23:43Z adriana 
;
_cod_original_cell_volume 879.4(7)
_cod_original_formula_sum 'B Cu0.50 H3 O6 P'
_cod_database_code 4309995

loop_
_symmetry_equiv_pos_as_xyz
'x, y, z'
'-x+1/2, y+1/2, z'
'x, -y+1/2, z+1/2'
'-x+1/2, -y, z+1/2'
'-x, -y, -z'
'x-1/2, -y-1/2, -z'
'-x, y-1/2, -z-1/2'
'x-1/2, y, -z-1/2'

loop_
_atom_site_label
_atom_site_type_symbol
_atom_site_fract_x
_atom_site_fract_y
_atom_site_fract_z
_atom_site_U_iso_or_equiv
_atom_site_adp_type
_atom_site_occupancy
_atom_site_symmetry_multiplicity
_atom_site_calc_flag
_atom_site_refinement_flags
_atom_site_disorder_assembly
_atom_site_disorder_group
Cu1 Cu 0.5000 0.5000 1.0000 0.00666(14) Uani 1 2 d S . .
P1 P 0.29399(3) 0.63614(6) 1.08893(6) 0.00452(15) Uani 1 1 d . . .
O1 O 0.38334(10) 0.54003(17) 1.13866(18) 0.0086(3) Uani 1 1 d . . .
O2 O 0.26524(10) 0.61464(16) 0.89913(16) 0.0061(3) Uani 1 1 d . . .
O3 O 0.30686(10) 0.81878(17) 1.10867(17) 0.0067(3) Uani 1 1 d . . .
O4 O 0.20061(10) 0.59136(16) 1.19408(17) 0.0060(3) Uani 1 1 d . . .
O5 O 0.43153(10) 0.57446(18) 0.79470(19) 0.0085(3) Uani 1 1 d . . .
O6 O 0.44400(13) 0.2168(2) 0.9329(3) 0.0188(4) Uani 1 1 d . . .
B1 B 0.32706(15) 0.5736(3) 0.7516(3) 0.0056(4) Uani 1 1 d . . .
H1 H 0.463(3) 0.614(4) 0.722(4) 0.028(9) Uiso 1 1 d . . .
H2 H 0.394(4) 0.205(5) 0.883(6) 0.053(12) Uiso 1 1 d . . .
H3 H 0.441(3) 0.162(6) 1.012(6) 0.052(13) Uiso 1 1 d . . .

loop_
_atom_site_aniso_label
_atom_site_aniso_U_11
_atom_site_aniso_U_22
_atom_site_aniso_U_33
_atom_site_aniso_U_23
_atom_site_aniso_U_13
_atom_site_aniso_U_12
Cu1 0.00345(19) 0.0103(2) 0.00629(19) 0.00112(12) -0.00027(12) 0.00205(12)
P1 0.0040(2) 0.0050(2) 0.0045(2) -0.00020(17) 0.00002(16) 0.00026(17)
O1 0.0062(6) 0.0121(7) 0.0075(6) 0.0018(5) 0.0006(5) 0.0032(5)
O2 0.0055(6) 0.0087(6) 0.0040(6) -0.0011(5) -0.0007(5) 0.0006(5)
O3 0.0086(6) 0.0055(6) 0.0059(6) -0.0008(5) -0.0001(5) -0.0011(5)
O4 0.0067(6) 0.0049(6) 0.0063(6) 0.0010(5) 0.0013(5) 0.0005(5)
O5 0.0044(6) 0.0136(7) 0.0076(7) 0.0035(6) 0.0004(5) -0.0016(5)
O6 0.0117(8) 0.0250(9) 0.0199(9) -0.0042(8) 0.0035(7) -0.0053(7)
B1 0.0054(9) 0.0057(9) 0.0059(9) 0.0002(8) 0.0000(7) 0.0007(7)

loop_
_atom_type_symbol
_atom_type_description
_atom_type_scat_dispersion_real
_atom_type_scat_dispersion_imag
_atom_type_scat_source
B B 0.0013 0.0007 'International Tables Vol C Tables 4.2.6.8 and 6.1.1.4'
Cu Cu 0.3201 1.2651 'International Tables Vol C Tables 4.2.6.8 and 6.1.1.4'
H H 0.0000 0.0000 'International Tables Vol C Tables 4.2.6.8 and 6.1.1.4'
O O 0.0106 0.0060 'International Tables Vol C Tables 4.2.6.8 and 6.1.1.4'
P P 0.1023 0.0942 'International Tables Vol C Tables 4.2.6.8 and 6.1.1.4'

loop_
_geom_angle_atom_site_label_1
_geom_angle_atom_site_label_2
_geom_angle_atom_site_label_3
_geom_angle
_geom_angle_site_symmetry_1
_geom_angle_site_symmetry_3
_geom_angle_publ_flag
O1 Cu1 O1 180.0 . 5_667 ?
O1 Cu1 O5 91.27(7) . . ?
O1 Cu1 O5 88.73(7) 5_667 . ?
O1 Cu1 O5 88.73(7) . 5_667 ?
O1 Cu1 O5 91.27(7) 5_667 5_667 ?
O5 Cu1 O5 180.0 . 5_667 ?
O1 Cu1 O6 91.96(6) . . ?
O1 Cu1 O6 88.04(6) 5_667 . ?
O5 Cu1 O6 89.10(7) . . ?
O5 Cu1 O6 90.90(7) 5_667 . ?
O1 P1 O3 114.30(9) . . ?
O1 P1 O2 112.92(8) . . ?
O3 P1 O2 103.85(8) . . ?
O1 P1 O4 112.76(8) . . ?
O3 P1 O4 106.03(8) . . ?
O2 P1 O4 106.18(8) . . ?
P1 O1 Cu1 126.78(9) . . ?
B1 O2 P1 129.94(13) . . ?
B1 O3 P1 134.85(13) 3_565 . ?
B1 O4 P1 125.76(12) 4_565 . ?
B1 O5 Cu1 130.51(13) . . ?
O5 B1 O3 110.94(16) . 3_564 ?
O5 B1 O2 111.64(16) . . ?
O3 B1 O2 110.79(16) 3_564 . ?
O5 B1 O4 108.51(16) . 4_564 ?
O3 B1 O4 106.71(16) 3_564 4_564 ?
O2 B1 O4 108.05(15) . 4_564 ?

loop_
_geom_bond_atom_site_label_1
_geom_bond_atom_site_label_2
_geom_bond_distance
_geom_bond_site_symmetry_2
_geom_bond_publ_flag
Cu1 O1 1.9402(15) . ?
Cu1 O1 1.9402(15) 5_667 ?
Cu1 O5 1.9544(16) . ?
Cu1 O5 1.9544(16) 5_667 ?
Cu1 O6 2.532(2) . ?
P1 O1 1.4983(15) . ?
P1 O3 1.5392(16) . ?
P1 O2 1.5458(15) . ?
P1 O4 1.5500(15) . ?
O2 B1 1.465(2) . ?
O3 B1 1.459(3) 3_565 ?
O4 B1 1.494(3) 4_565 ?
O5 B1 1.449(2) . ?
B1 O3 1.459(2) 3_564 ?
B1 O4 1.494(3) 4_564 ?

loop_
_geom_hbond_atom_site_label_D
_geom_hbond_atom_site_label_H
_geom_hbond_atom_site_label_A
_geom_hbond_distance_DH
_geom_hbond_distance_HA
_geom_hbond_distance_DA
_geom_hbond_angle_DHA
_geom_hbond_site_symmetry_A
O6 H3 O4 0.77(5) 2.45(4) 3.012(2) 131(4) 2_545
O6 H2 O4 0.78(5) 2.59(5) 3.139(3) 129(4) 4_564
O6 H2 O2 0.78(5) 2.28(5) 2.959(3) 145(4) 2_545
O5 H1 O6 0.78(4) 1.94(4) 2.720(2) 172(3) 7_667

loop_
_geom_torsion_atom_site_label_1
_geom_torsion_atom_site_label_2
_geom_torsion_atom_site_label_3
_geom_torsion_atom_site_label_4
_geom_torsion
_geom_torsion_site_symmetry_1
_geom_torsion_site_symmetry_2
_geom_torsion_site_symmetry_3
_geom_torsion_site_symmetry_4
_geom_torsion_publ_flag
O3 P1 O1 Cu1 -81.19(12) . . . . ?
O2 P1 O1 Cu1 37.23(14) . . . . ?
O4 P1 O1 Cu1 157.60(9) . . . . ?
O1 Cu1 O1 P1 63(100) 5_667 . . . ?
O5 Cu1 O1 P1 -14.12(12) . . . . ?
O5 Cu1 O1 P1 165.88(12) 5_667 . . . ?
O6 Cu1 O1 P1 -103.26(12) . . . . ?
O1 P1 O2 B1 -27.28(19) . . . . ?
O3 P1 O2 B1 97.08(17) . . . . ?
O4 P1 O2 B1 -151.34(16) . . . . ?
O1 P1 O3 B1 -61.2(2) . . . 3_565 ?
O2 P1 O3 B1 175.34(17) . . . 3_565 ?
O4 P1 O3 B1 63.66(19) . . . 3_565 ?
O1 P1 O4 B1 -37.29(17) . . . 4_565 ?
O3 P1 O4 B1 -163.09(15) . . . 4_565 ?
O2 P1 O4 B1 86.87(16) . . . 4_565 ?
O1 Cu1 O5 B1 -27.88(17) . . . . ?
O1 Cu1 O5 B1 152.12(17) 5_667 . . . ?
O5 Cu1 O5 B1 -127(100) 5_667 . . . ?
O6 Cu1 O5 B1 64.06(17) . . . . ?
Cu1 O5 B1 O3 163.67(12) . . . 3_564 ?
Cu1 O5 B1 O2 39.6(2) . . . . ?
Cu1 O5 B1 O4 -79.4(2) . . . 4_564 ?
P1 O2 B1 O5 -8.4(2) . . . . ?
P1 O2 B1 O3 -132.54(15) . . . 3_564 ?
P1 O2 B1 O4 110.89(16) . . . 4_564 ?
